data_7034022
loop_
_publ_author_name
'Zheng, Xiu-Ying'
'Zhang, Han'
'Cao, Ling-Yun'
'Kong, Xiang-Jian'
'Long, La-Sheng'
'Zheng, Lan-Sun'

_publ_section_title
;
 Chirality detection of two enantiomorphic 3D lanthanide coordination
 polymers by vibrational circular dichroism spectra.
;
_journal_issue 12
_journal_name_full 'Dalton transactions (Cambridge, England : 2003)'
_journal_page_first 5299
_journal_page_last 5302
_journal_paper_doi 10.1039/c5dt00404g
_journal_volume 44
_journal_year 2015
_chemical_absolute_configuration ad
_chemical_formula_sum 'C40 H122 Cl7 Dy6 N8 Na O87'
_chemical_formula_weight 3353.59
_chemical_name_systematic
;
 ?
;
_space_group_crystal_system cubic
_space_group_IT_number 212
_space_group_name_Hall 'P 4acd 2ab 3'
_space_group_name_H-M_alt 'P 43 3 2'
_symmetry_space_group_name_Hall 'P 4acd 2ab 3'
_symmetry_space_group_name_H-M 'P 43 3 2'
_atom_sites_solution_hydrogens geom
_audit_creation_method SHELXL-2013
_audit_update_record
;
2015-02-06 deposited with the CCDC.
2015-02-12 downloaded from the CCDC.
;
_cell_angle_alpha 90
_cell_angle_beta 90
_cell_angle_gamma 90
_cell_formula_units_Z 12
_cell_length_a 35.3561(3)
_cell_length_b 35.3561(3)
_cell_length_c 35.3561(3)
_cell_measurement_reflns_used 8995
_cell_measurement_temperature 123(2)
_cell_measurement_theta_max 29.1968
_cell_measurement_theta_min 3.3034
_cell_volume 44197.0(6)
_computing_cell_refinement 'CrysAlisPro, Agilent Technologies'
_computing_data_collection 'CrysAlisPro, Agilent Technologies'
_computing_data_reduction 'CrysAlisPro, Agilent Technologies'
_computing_molecular_graphics 'Diamond Version 3.2K'
_computing_publication_material 'SHELXL-2013 (Sheldrick, 2013)'
_computing_structure_refinement 'SHELXL-2013 (Sheldrick, 2013)'
_computing_structure_solution 'SHELXL-2013 (Sheldrick, 2013)'
_diffrn_ambient_temperature 123(2)
_diffrn_measured_fraction_theta_full 0.969
_diffrn_measured_fraction_theta_max 0.996
_diffrn_measurement_device_type 'SuperNova, Dual, Cu at zero, Atlas'
_diffrn_radiation_type MoK\a
_diffrn_radiation_wavelength 0.71073
_diffrn_reflns_av_R_equivalents 0.0736
_diffrn_reflns_av_unetI/netI 0.0928
_diffrn_reflns_Laue_measured_fraction_full 0.969
_diffrn_reflns_Laue_measured_fraction_max 0.996
_diffrn_reflns_limit_h_max 29
_diffrn_reflns_limit_h_min -42
_diffrn_reflns_limit_k_max 9
_diffrn_reflns_limit_k_min -36
_diffrn_reflns_limit_l_max 30
_diffrn_reflns_limit_l_min -36
_diffrn_reflns_number 43803
_diffrn_reflns_point_group_measured_fraction_full 0.970
_diffrn_reflns_point_group_measured_fraction_max 0.997
_diffrn_reflns_theta_full 25.242
_diffrn_reflns_theta_max 24.985
_diffrn_reflns_theta_min 3.310
_diffrn_source 'SuperNova (Mo) X-ray Source'
_exptl_absorpt_coefficient_mu 3.225
_exptl_absorpt_correction_T_max 0.7828
_exptl_absorpt_correction_T_min 0.7390
_exptl_absorpt_correction_type multi-scan
_exptl_absorpt_process_details 'ABSCOR by T.Higashi 8 March, 1995'
_exptl_crystal_colour colorless
_exptl_crystal_density_diffrn 1.512
_exptl_crystal_density_meas ?
_exptl_crystal_density_method 'not measured'
_exptl_crystal_description block
_exptl_crystal_F_000 19680
_exptl_crystal_size_max 0.100
_exptl_crystal_size_mid 0.080
_exptl_crystal_size_min 0.080
_platon_squeeze_details
;
;
_refine_diff_density_max 3.263
_refine_diff_density_min -0.707
_refine_diff_density_rms 0.156
_refine_ls_abs_structure_details
;
 Refined as an inversion twin.
;
_refine_ls_abs_structure_Flack 0.02(2)
_refine_ls_extinction_method none
_refine_ls_goodness_of_fit_ref 1.039
_refine_ls_hydrogen_treatment constr
_refine_ls_matrix_type full
_refine_ls_number_parameters 628
_refine_ls_number_reflns 12949
_refine_ls_number_restraints 196
_refine_ls_restrained_S_all 1.069
_refine_ls_R_factor_all 0.1197
_refine_ls_R_factor_gt 0.0754
_refine_ls_shift/su_max 0.001
_refine_ls_shift/su_mean 0.000
_refine_ls_structure_factor_coef Fsqd
_refine_ls_weighting_details
;
 w=1/[\s^2^(Fo^2^)+(0.1199P)^2^]
 where P=(Fo^2^+2Fc^2^)/3
;
_refine_ls_weighting_scheme calc
_refine_ls_wR_factor_gt 0.1890
_refine_ls_wR_factor_ref 0.2119
_reflns_Friedel_coverage 0.778
_reflns_Friedel_fraction_full 0.970
_reflns_Friedel_fraction_max 1.000
_reflns_number_gt 7991
_reflns_number_total 12949
_reflns_threshold_expression 'I > 2\s(I)'
_cod_data_source_file c5dt00404g2.cif
_cod_data_source_block compound-1b
_cod_depositor_comments
;
The following automatic conversions were performed:

'_exptl_crystal_density_meas' value 'not measured' was changed to '?'
- the value is perceived as not measured.

Automatic conversion script
Id: cif_fix_values 3008 2015-01-20 13:52:24Z robertas 

 Adding full bibliography for 7034021--7034022.cif.
;
_cod_original_cell_volume 44197.0(11)
_cod_database_code 7034022
_shelx_space_group_comment
;
The symmetry employed for this shelxl refinement is uniquely defined
by the following loop, which should always be used as a source of
symmetry information in preference to the above space-group names.
They are only intended as comments.
;
_shelx_estimated_absorpt_t_min 0.739
_shelx_estimated_absorpt_t_max 0.782
_platon_compound-1b_details
;
According to the charge balance, there are 2 ClO4- counter anions per formula units.
 Based on the EA and TGA analysis, there are 15 guest water molecules per formula units.
 However, they are however severely disordered and were therefore removed by SQUEEZE 
in structural refinement. The SQUEEZE analysis estimate the electron count to be 3396 
within 19941 A3 void per formula unit for 1b. According to the electron counts and 
the void per formula unit, the number of guest water is 18, which is consistent with
 the number calculated from EA and TGA results.
;
_shelxl_version_number 2013-2

loop_
_space_group_symop_operation_xyz
'x, y, z'
'-x+1/2, -y, z+1/2'
'-x, y+1/2, -z+1/2'
'x+1/2, -y+1/2, -z'
'z, x, y'
'z+1/2, -x+1/2, -y'
'-z+1/2, -x, y+1/2'
'-z, x+1/2, -y+1/2'
'y, z, x'
'-y, z+1/2, -x+1/2'
'y+1/2, -z+1/2, -x'
'-y+1/2, -z, x+1/2'
'y+1/4, x+3/4, -z+3/4'
'-y+1/4, -x+1/4, -z+1/4'
'y+3/4, -x+3/4, z+1/4'
'-y+3/4, x+1/4, z+3/4'
'x+1/4, z+3/4, -y+3/4'
'-x+3/4, z+1/4, y+3/4'
'-x+1/4, -z+1/4, -y+1/4'
'x+3/4, -z+3/4, y+1/4'
'z+1/4, y+3/4, -x+3/4'
'z+3/4, -y+3/4, x+1/4'
'-z+3/4, y+1/4, x+3/4'
'-z+1/4, -y+1/4, -x+1/4'

loop_
_atom_site_label
_atom_site_type_symbol
_atom_site_fract_x
_atom_site_fract_y
_atom_site_fract_z
_atom_site_U_iso_or_equiv
_atom_site_adp_type
_atom_site_occupancy
_atom_site_site_symmetry_order
_atom_site_calc_flag
_atom_site_refinement_flags_posn
_atom_site_refinement_flags_adp
_atom_site_refinement_flags_occupancy
_atom_site_disorder_assembly
_atom_site_disorder_group
Dy1 Dy 0.48232(2) 0.72667(3) -0.08335(2) 0.0717(2) Uani 1 1 d . . . . .
Dy2 Dy 0.35224(2) 0.77632(2) 0.02250(2) 0.05460(18) Uani 1 1 d . . . . .
Dy3 Dy 0.49153(2) 0.75847(2) 0.1250 0.03965(19) Uani 1 2 d S T P . .
Dy4 Dy 0.62576(8) 0.60998(8) -0.09898(8) 0.1349(9) Uani 0.5 1 d D U P A 1
Na1 Na 0.6334(4) 0.6251(4) -0.1198(4) 0.0800(16) Uani 0.5 1 d D U P A 2
Cl1 Cl 0.57194(12) 0.63633(13) 0.05629(15) 0.0900(15) Uani 1 1 d . . . . .
Cl2 Cl 0.46526(12) 0.89018(13) 0.02459(14) 0.0841(14) Uani 1 1 d . . . . .
O1 O 0.4361(3) 0.7381(5) -0.1271(3) 0.104(5) Uani 1 1 d . . . . .
O2 O 0.4214(5) 0.7366(5) -0.1869(4) 0.128(5) Uani 1 1 d . U . . .
O3 O 0.5329(3) 0.6840(3) -0.0838(3) 0.084(4) Uani 1 1 d . . . . .
O4 O 0.5712(5) 0.6413(5) -0.1087(5) 0.139(4) Uani 1 1 d . U . . .
O6 O 0.3812(2) 0.7244(2) -0.0077(2) 0.042(2) Uani 1 1 d . . . . .
O5 O 0.4261(3) 0.7402(2) -0.0482(2) 0.060(3) Uani 1 1 d . . . . .
O7 O 0.4982(3) 0.7202(3) -0.0189(2) 0.057(3) Uani 1 1 d . . . . .
H7C H 0.5167 0.7367 -0.0085 0.069 Uiso 1 1 calc R U . . .
O9 O 0.4372(2) 0.7302(2) 0.1035(2) 0.044(2) Uani 1 1 d . . . . .
O8 O 0.4035(2) 0.7649(2) 0.0652(3) 0.065(3) Uani 1 1 d . . . . .
O10 O 0.3000(2) 0.7378(2) 0.0118(3) 0.054(2) Uani 1 1 d . . . . .
O11 O 0.2682(2) 0.6835(2) 0.0110(3) 0.068(3) Uani 1 1 d . . . . .
O12 O 0.2932(3) 0.8126(3) 0.0188(3) 0.066(3) Uani 1 1 d . . . . .
O13 O 0.2373(3) 0.8258(3) 0.0446(3) 0.068(3) Uani 1 1 d . . . . .
O14 O 0.3648(3) 0.8418(3) 0.0401(3) 0.075(3) Uani 1 1 d . . . . .
H14A H 0.3820 0.8565 0.0256 0.090 Uiso 1 1 calc R U . . .
O15 O 0.5639(7) 0.6373(8) 0.0155(7) 0.225(8) Uani 1 1 d . U . . .
O16 O 0.5663(6) 0.6733(6) 0.0621(6) 0.173(6) Uani 1 1 d . U . . .
O17 O 0.5396(4) 0.6173(5) 0.0695(5) 0.143(6) Uani 1 1 d . . . . .
O18 O 0.6047(3) 0.6167(4) 0.0648(5) 0.141(6) Uani 1 1 d . . . . .
O19 O 0.4384(4) 0.9039(4) 0.0463(4) 0.121(5) Uani 1 1 d D U . . .
O20 O 0.4716(6) 0.8490(6) 0.0220(7) 0.108(6) Uani 0.6 1 d . U P B 1
O22 O 0.4566(10) 0.9019(10) -0.0127(10) 0.178(8) Uani 0.6 1 d . U P B 1
O21 O 0.4999(6) 0.9065(6) 0.0266(6) 0.100(6) Uani 0.6 1 d . U P B 1
O20' O 0.4916(8) 0.8774(9) 0.0482(8) 0.092(7) Uani 0.4 1 d D U P B 2
O21' O 0.4898(7) 0.9201(6) 0.0011(7) 0.066(6) Uani 0.4 1 d D U P B 2
O22' O 0.4552(12) 0.8682(11) -0.0069(10) 0.188(9) Uani 0.4 1 d D U P B 2
N1 N 0.4736(4) 0.6732(4) -0.1341(4) 0.091(4) Uani 1 1 d D U . . .
N4 N 0.3439(3) 0.7155(3) 0.0669(3) 0.043(3) Uani 1 1 d . . . . .
N3 N 0.3224(3) 0.7949(3) 0.0890(3) 0.056(3) Uani 1 1 d . . . . .
N2 N 0.4525(3) 0.6664(3) -0.0508(3) 0.058(3) Uani 1 1 d . . . . .
C3 C 0.5099(4) 0.6539(6) -0.1406(5) 0.107(4) Uani 1 1 d D U . . .
H3A H 0.5205 0.6643 -0.1643 0.128 Uiso 1 1 calc DR U . . .
H3B H 0.5040 0.6269 -0.1455 0.128 Uiso 1 1 calc DR U . . .
C4 C 0.5409(5) 0.6548(7) -0.1117(5) 0.112(4) Uani 1 1 d D U . . .
C1 C 0.4616(5) 0.6900(4) -0.1709(4) 0.094(3) Uani 1 1 d D U . . .
H1A H 0.4840 0.6988 -0.1853 0.113 Uiso 1 1 calc DR U . . .
H1B H 0.4480 0.6710 -0.1863 0.113 Uiso 1 1 calc R U . . .
C2 C 0.4367(5) 0.7220(5) -0.1622(6) 0.099(5) Uani 1 1 d D U . . .
C5 C 0.4468(6) 0.6455(5) -0.1196(6) 0.125(6) Uani 1 1 d . U . . .
H5A H 0.4487 0.6221 -0.1348 0.150 Uiso 1 1 calc DR U . . .
H5B H 0.4208 0.6555 -0.1224 0.150 Uiso 1 1 calc R U . . .
C6 C 0.4536(5) 0.6363(6) -0.0793(5) 0.091(6) Uani 1 1 d . . . . .
H6A H 0.4347 0.6170 -0.0718 0.109 Uiso 1 1 calc R U . . .
H6B H 0.4788 0.6241 -0.0776 0.109 Uiso 1 1 calc R U . . .
C7 C 0.4124(4) 0.6761(4) -0.0426(4) 0.068(4) Uani 1 1 d . . . . .
H7A H 0.4034 0.6597 -0.0217 0.081 Uiso 1 1 calc R U . . .
H7B H 0.3971 0.6701 -0.0652 0.081 Uiso 1 1 calc R U . . .
C8 C 0.4049(4) 0.7168(3) -0.0317(3) 0.047(3) Uani 1 1 d . . . . .
C9 C 0.4737(4) 0.6561(4) -0.0179(4) 0.062(4) Uani 1 1 d . . . . .
H9A H 0.4981 0.6447 -0.0254 0.074 Uiso 1 1 calc R U . . .
H9B H 0.4594 0.6373 -0.0028 0.074 Uiso 1 1 calc R U . . .
C10 C 0.4808(4) 0.6918(4) 0.0059(4) 0.051(3) Uani 1 1 d . U . . .
H10A H 0.4566 0.7015 0.0162 0.061 Uiso 1 1 calc R U . . .
H10B H 0.4978 0.6859 0.0273 0.061 Uiso 1 1 calc R U . . .
C11 C 0.3813(4) 0.7034(3) 0.0793(4) 0.053(4) Uani 1 1 d . . . . .
H11A H 0.3911 0.6844 0.0611 0.063 Uiso 1 1 calc R U . . .
H11B H 0.3789 0.6908 0.1041 0.063 Uiso 1 1 calc R U . . .
C12 C 0.4109(4) 0.7364(3) 0.0828(4) 0.049(4) Uani 1 1 d . . . . .
C13 C 0.3246(3) 0.6854(3) 0.0452(4) 0.044(3) Uani 1 1 d . . . . .
H13A H 0.3127 0.6671 0.0627 0.053 Uiso 1 1 calc R U . . .
H13B H 0.3431 0.6716 0.0294 0.053 Uiso 1 1 calc R U . . .
C14 C 0.2948(3) 0.7034(3) 0.0204(3) 0.038(3) Uani 1 1 d . . . . .
C15 C 0.3206(4) 0.7231(4) 0.0995(4) 0.057(4) Uani 1 1 d . . . . .
H15A H 0.3247 0.7033 0.1188 0.068 Uiso 1 1 calc R U . . .
H15B H 0.2936 0.7224 0.0920 0.068 Uiso 1 1 calc R U . . .
C16 C 0.3300(3) 0.7621(4) 0.1163(3) 0.053(4) Uani 1 1 d . . . . .
H16A H 0.3148 0.7659 0.1395 0.064 Uiso 1 1 calc R U . . .
H16B H 0.3570 0.7625 0.1236 0.064 Uiso 1 1 calc R U . . .
C17 C 0.2839(4) 0.8053(4) 0.0851(4) 0.063(4) Uani 1 1 d . . . . .
H17A H 0.2790 0.8276 0.1012 0.076 Uiso 1 1 calc R U . . .
H17B H 0.2680 0.7843 0.0944 0.076 Uiso 1 1 calc R U . . .
C18 C 0.2729(4) 0.8140(4) 0.0473(4) 0.053(4) Uani 1 1 d . . . . .
C19 C 0.3463(5) 0.8282(5) 0.1033(5) 0.076(4) Uani 1 1 d . U . . .
H19A H 0.3724 0.8197 0.1089 0.091 Uiso 1 1 calc R U . . .
H19B H 0.3351 0.8388 0.1267 0.091 Uiso 1 1 calc R U . . .
C20 C 0.3464(5) 0.8580(5) 0.0717(5) 0.098(6) Uani 1 1 d . . . . .
H20A H 0.3202 0.8652 0.0651 0.118 Uiso 1 1 calc R U . . .
H20B H 0.3601 0.8810 0.0801 0.118 Uiso 1 1 calc R U . . .
O2W O 0.3381(3) 0.7865(3) -0.0437(3) 0.079(3) Uani 1 1 d . . . . .
O1W O 0.5172(3) 0.7467(4) -0.1393(3) 0.092(4) Uani 1 1 d . U . . .
O3W O 0.4097(3) 0.8012(3) -0.0094(3) 0.070(3) Uani 1 1 d . . . . .
O4W O 0.4404(3) 0.7911(3) 0.1590(3) 0.080(3) Uani 1 1 d . . . . .
O5W O 0.5567(3) 0.7443(3) 0.1388(3) 0.063(3) Uani 1 1 d . . . . .
O6W O 0.6312(5) 0.6392(5) -0.0383(5) 0.149(6) Uani 1 1 d . U . . .
O8W O 0.6690(18) 0.5706(18) -0.1482(18) 0.272(9) Uani 0.5 1 d . U P . .
O9W O 0.6384(10) 0.6808(9) -0.1119(10) 0.138(8) Uani 0.5 1 d . U P . .
O10W O 0.6892(9) 0.6268(10) -0.0921(9) 0.137(8) Uani 0.5 1 d . U P . .
O11W O 0.5766(9) 0.5967(10) -0.0583(9) 0.148(11) Uani 0.5 1 d D U P A 1
O7W O 0.5922(6) 0.5873(5) -0.1398(6) 0.182(6) Uani 1 1 d . U . A 1
O12W O 0.6140(12) 0.6174(11) -0.1693(11) 0.179(9) Uani 0.5 1 d . U P A 2
O14W O 0.6046(7) 0.5939(7) -0.0853(8) 0.114(8) Uani 0.5 1 d D U P A 2
O13W O 0.6514(11) 0.5699(11) -0.0596(11) 0.164(8) Uani 0.5 1 d . U P . .

loop_
_atom_site_aniso_label
_atom_site_aniso_U_11
_atom_site_aniso_U_22
_atom_site_aniso_U_33
_atom_site_aniso_U_23
_atom_site_aniso_U_13
_atom_site_aniso_U_12
Dy1 0.0627(4) 0.0953(5) 0.0571(4) -0.0064(4) -0.0023(4) -0.0244(4)
Dy2 0.0486(3) 0.0482(3) 0.0670(4) 0.0059(3) -0.0163(3) -0.0092(3)
Dy3 0.0374(2) 0.0374(2) 0.0441(4) -0.0003(3) -0.0003(3) -0.0097(4)
Dy4 0.1369(15) 0.1247(14) 0.1430(15) -0.0400(12) -0.0126(13) 0.0023(13)
Na1 0.080(2) 0.079(2) 0.081(2) -0.0063(18) 0.0011(18) -0.0014(18)
Cl1 0.066(2) 0.086(3) 0.118(3) 0.015(3) 0.029(2) 0.012(2)
Cl2 0.074(3) 0.087(3) 0.091(3) 0.014(2) 0.008(2) -0.010(2)
O1 0.059(6) 0.205(13) 0.049(6) -0.024(8) -0.023(5) 0.014(8)
O2 0.133(8) 0.153(9) 0.099(8) 0.006(7) -0.015(7) -0.009(7)
O3 0.046(5) 0.085(7) 0.120(9) -0.038(6) 0.019(6) -0.016(5)
O4 0.137(6) 0.139(6) 0.141(6) -0.007(4) 0.003(4) 0.007(4)
O6 0.028(4) 0.059(5) 0.038(4) 0.001(4) -0.013(3) -0.010(4)
O5 0.090(7) 0.039(5) 0.050(5) 0.004(4) -0.003(5) -0.026(5)
O7 0.063(5) 0.064(6) 0.045(5) 0.001(4) -0.006(4) -0.018(5)
O9 0.048(5) 0.041(4) 0.044(4) 0.017(4) -0.008(4) -0.010(4)
O8 0.042(5) 0.052(5) 0.101(7) 0.036(5) -0.015(5) -0.027(4)
O10 0.046(5) 0.051(5) 0.064(5) -0.005(5) -0.020(4) 0.010(4)
O11 0.051(5) 0.046(5) 0.107(7) -0.022(5) -0.049(5) 0.011(4)
O12 0.075(6) 0.070(6) 0.053(6) -0.001(5) -0.004(5) 0.008(5)
O13 0.053(5) 0.067(6) 0.084(7) -0.023(5) -0.019(5) 0.010(5)
O14 0.072(6) 0.044(5) 0.110(8) 0.006(6) -0.011(6) -0.014(5)
O15 0.218(11) 0.241(11) 0.216(11) 0.007(9) 0.005(9) 0.010(9)
O16 0.154(9) 0.163(10) 0.202(10) -0.016(8) -0.002(8) -0.016(8)
O17 0.068(8) 0.178(14) 0.181(14) 0.035(12) 0.033(9) -0.013(9)
O18 0.065(7) 0.133(10) 0.225(15) 0.095(9) -0.001(9) 0.035(7)
O19 0.117(8) 0.119(8) 0.126(8) -0.017(7) 0.014(7) 0.001(7)
O20 0.102(9) 0.115(10) 0.107(10) 0.001(8) 0.016(8) -0.015(8)
O22 0.192(12) 0.172(12) 0.170(12) -0.003(9) -0.017(9) -0.008(9)
O21 0.089(9) 0.092(9) 0.118(10) -0.006(8) -0.012(8) -0.024(7)
O20' 0.094(11) 0.086(10) 0.095(11) 0.003(9) -0.014(9) 0.012(9)
O21' 0.060(9) 0.065(9) 0.073(10) 0.009(8) -0.017(8) -0.001(8)
O22' 0.191(13) 0.189(13) 0.185(13) 0.001(10) -0.007(10) -0.002(10)
N1 0.081(8) 0.108(9) 0.084(8) 0.012(7) -0.019(7) -0.035(6)
N4 0.025(5) 0.037(5) 0.067(7) 0.011(5) 0.001(5) -0.004(4)
N3 0.067(7) 0.047(6) 0.055(7) -0.021(5) -0.015(6) -0.006(6)
N2 0.056(7) 0.044(6) 0.074(7) -0.028(5) 0.004(6) 0.011(5)
C3 0.108(6) 0.109(6) 0.104(6) -0.002(5) -0.001(5) -0.006(5)
C4 0.112(6) 0.111(6) 0.114(6) 0.002(5) 0.001(5) -0.005(5)
C1 0.094(5) 0.098(5) 0.091(5) 0.000(4) -0.003(4) -0.012(4)
C2 0.070(10) 0.133(11) 0.093(13) 0.025(10) -0.013(9) -0.015(7)
C5 0.166(14) 0.104(10) 0.105(11) -0.014(8) -0.035(10) -0.090(8)
C6 0.061(9) 0.138(15) 0.073(11) -0.022(11) -0.005(8) -0.046(9)
C7 0.069(9) 0.080(9) 0.055(8) -0.007(8) -0.002(7) -0.047(7)
C8 0.050(7) 0.045(7) 0.044(7) 0.009(6) -0.032(5) 0.007(6)
C9 0.068(9) 0.051(8) 0.067(8) -0.030(6) 0.023(7) 0.011(7)
C10 0.051(5) 0.053(5) 0.049(5) 0.005(4) 0.006(4) -0.015(4)
C11 0.073(9) 0.029(6) 0.056(8) 0.004(6) -0.005(7) 0.009(6)
C12 0.066(8) 0.029(6) 0.052(8) 0.004(6) 0.009(7) -0.001(6)
C13 0.054(7) 0.019(5) 0.059(7) 0.016(5) -0.007(6) -0.012(5)
C14 0.040(6) 0.041(6) 0.034(6) -0.003(5) -0.005(5) -0.015(5)
C15 0.041(7) 0.063(8) 0.067(8) 0.017(7) -0.025(6) -0.017(6)
C16 0.029(6) 0.094(10) 0.037(7) -0.005(7) -0.016(5) 0.012(7)
C17 0.048(8) 0.069(9) 0.073(10) -0.008(8) 0.005(7) -0.025(7)
C18 0.047(7) 0.040(7) 0.071(9) -0.005(6) -0.030(7) -0.001(6)
C19 0.074(5) 0.073(5) 0.081(5) 0.000(4) -0.004(4) -0.009(4)
C20 0.090(12) 0.097(12) 0.107(13) -0.057(9) -0.004(10) -0.034(10)
O2W 0.049(5) 0.094(7) 0.094(7) 0.054(5) -0.012(5) 0.000(5)
O1W 0.060(6) 0.135(9) 0.080(7) -0.014(7) 0.015(5) -0.033(6)
O3W 0.058(5) 0.066(6) 0.086(7) -0.002(6) 0.005(5) -0.031(5)
O4W 0.059(6) 0.077(6) 0.103(8) -0.039(6) 0.029(6) -0.008(5)
O5W 0.056(5) 0.066(6) 0.067(6) -0.003(5) -0.030(5) -0.007(5)
O6W 0.154(9) 0.137(9) 0.157(9) -0.028(7) -0.004(8) -0.001(7)
O8W 0.268(13) 0.277(13) 0.271(13) -0.002(10) 0.003(10) -0.002(10)
O9W 0.139(11) 0.139(11) 0.138(11) -0.008(9) 0.000(9) 0.003(9)
O10W 0.130(11) 0.148(11) 0.134(11) 0.000(9) -0.004(9) 0.012(9)
O11W 0.153(18) 0.158(18) 0.133(17) -0.023(15) 0.015(15) 0.008(15)
O7W 0.186(11) 0.177(11) 0.183(11) -0.061(9) 0.008(10) 0.085(9)
O12W 0.185(14) 0.179(14) 0.173(14) -0.055(12) 0.017(13) 0.047(12)
O14W 0.101(14) 0.091(13) 0.150(17) 0.021(13) 0.020(13) 0.056(11)
O13W 0.161(12) 0.165(12) 0.168(12) -0.014(9) -0.010(9) 0.010(9)

loop_
_atom_type_symbol
_atom_type_description
_atom_type_scat_dispersion_real
_atom_type_scat_dispersion_imag
_atom_type_scat_source
C C 0.0033 0.0016 'International Tables Vol C Tables 4.2.6.8 and 6.1.1.4'
H H 0.0000 0.0000 'International Tables Vol C Tables 4.2.6.8 and 6.1.1.4'
N N 0.0061 0.0033 'International Tables Vol C Tables 4.2.6.8 and 6.1.1.4'
O O 0.0106 0.0060 'International Tables Vol C Tables 4.2.6.8 and 6.1.1.4'
Cl Cl 0.1484 0.1585 'International Tables Vol C Tables 4.2.6.8 and 6.1.1.4'
Na Na 0.0362 0.0249 'International Tables Vol C Tables 4.2.6.8 and 6.1.1.4'
Dy Dy -0.1892 4.4098 'International Tables Vol C Tables 4.2.6.8 and 6.1.1.4'

loop_
_geom_angle_atom_site_label_1
_geom_angle_atom_site_label_2
_geom_angle_atom_site_label_3
_geom_angle
_geom_angle_site_symmetry_1
_geom_angle_site_symmetry_3
O1 Dy1 O3 131.0(4) . .
O1 Dy1 O7 147.3(4) . .
O3 Dy1 O7 76.2(4) . .
O1 Dy1 O5 73.8(4) . .
O3 Dy1 O5 140.1(4) . .
O7 Dy1 O5 73.5(3) . .
O1 Dy1 O13 87.2(5) . 17
O3 Dy1 O13 125.8(3) . 17
O7 Dy1 O13 88.4(3) . 17
O5 Dy1 O13 78.7(3) . 17
O1 Dy1 O1W 76.2(4) . .
O3 Dy1 O1W 78.2(4) . .
O7 Dy1 O1W 133.8(3) . .
O5 Dy1 O1W 141.6(4) . .
O13 Dy1 O1W 76.4(4) 17 .
O1 Dy1 N1 65.2(5) . .
O3 Dy1 N1 67.7(4) . .
O7 Dy1 N1 128.2(4) . .
O5 Dy1 N1 113.7(3) . .
O13 Dy1 N1 142.9(4) 17 .
O1W Dy1 N1 73.4(4) . .
O1 Dy1 N2 98.8(5) . .
O3 Dy1 N2 77.7(4) . .
O7 Dy1 N2 66.1(3) . .
O5 Dy1 N2 66.6(3) . .
O13 Dy1 N2 141.3(3) 17 .
O1W Dy1 N2 142.3(4) . .
N1 Dy1 N2 70.7(4) . .
O1 Dy1 O12 130.6(4) . 17
O3 Dy1 O12 75.5(3) . 17
O7 Dy1 O12 66.7(3) . 17
O5 Dy1 O12 114.1(3) . 17
O13 Dy1 O12 51.0(3) 17 17
O1W Dy1 O12 70.1(3) . 17
N1 Dy1 O12 132.2(4) . 17
N2 Dy1 O12 129.8(3) . 17
O1 Dy1 C18 110.7(5) . 17
O3 Dy1 C18 100.1(4) . 17
O7 Dy1 C18 75.1(3) . 17
O5 Dy1 C18 96.5(3) . 17
O13 Dy1 C18 26.3(3) 17 17
O1W Dy1 C18 72.4(4) . 17
N1 Dy1 C18 145.4(4) . 17
N2 Dy1 C18 140.6(4) . 17
O12 Dy1 C18 24.7(3) 17 17
O10 Dy2 O6 79.3(3) . .
O10 Dy2 O8 127.2(3) . .
O6 Dy2 O8 79.9(3) . .
O10 Dy2 O2W 76.4(3) . .
O6 Dy2 O2W 76.6(3) . .
O8 Dy2 O2W 142.3(3) . .
O10 Dy2 O14 137.9(3) . .
O6 Dy2 O14 140.9(3) . .
O8 Dy2 O14 82.1(3) . .
O2W Dy2 O14 98.2(4) . .
O10 Dy2 O12 67.8(3) . .
O6 Dy2 O12 138.8(3) . .
O8 Dy2 O12 140.0(3) . .
O2W Dy2 O12 72.2(3) . .
O14 Dy2 O12 70.8(3) . .
O10 Dy2 O3W 141.5(3) . .
O6 Dy2 O3W 73.5(3) . .
O8 Dy2 O3W 74.2(3) . .
O2W Dy2 O3W 71.2(3) . .
O14 Dy2 O3W 68.3(3) . .
O12 Dy2 O3W 119.1(3) . .
O10 Dy2 N3 88.5(3) . .
O6 Dy2 N3 139.9(3) . .
O8 Dy2 N3 77.6(3) . .
O2W Dy2 N3 137.4(3) . .
O14 Dy2 N3 67.2(4) . .
O12 Dy2 N3 65.2(3) . .
O3W Dy2 N3 129.6(3) . .
O10 Dy2 N4 62.5(3) . .
O6 Dy2 N4 71.8(3) . .
O8 Dy2 N4 65.0(3) . .
O2W Dy2 N4 131.6(3) . .
O14 Dy2 N4 129.3(4) . .
O12 Dy2 N4 111.0(3) . .
O3W Dy2 N4 129.8(3) . .
N3 Dy2 N4 68.7(3) . .
O11 Dy3 O11 149.1(5) 17 7_564
O11 Dy3 O9 93.6(3) 17 .
O11 Dy3 O9 95.0(3) 7_564 .
O11 Dy3 O9 95.0(3) 17 14_665
O11 Dy3 O9 93.6(3) 7_564 14_665
O9 Dy3 O9 147.0(4) . 14_665
O11 Dy3 O5W 78.2(3) 17 .
O11 Dy3 O5W 76.5(4) 7_564 .
O9 Dy3 O5W 141.1(3) . .
O9 Dy3 O5W 71.9(3) 14_665 .
O11 Dy3 O5W 76.5(4) 17 14_665
O11 Dy3 O5W 78.2(3) 7_564 14_665
O9 Dy3 O5W 71.9(3) . 14_665
O9 Dy3 O5W 141.1(3) 14_665 14_665
O5W Dy3 O5W 69.1(5) . 14_665
O11 Dy3 O4W 73.9(4) 17 14_665
O11 Dy3 O4W 137.0(4) 7_564 14_665
O9 Dy3 O4W 76.4(3) . 14_665
O9 Dy3 O4W 75.6(3) 14_665 14_665
O5W Dy3 O4W 134.5(3) . 14_665
O5W Dy3 O4W 134.6(3) 14_665 14_665
O11 Dy3 O4W 137.0(4) 17 .
O11 Dy3 O4W 73.9(4) 7_564 .
O9 Dy3 O4W 75.6(3) . .
O9 Dy3 O4W 76.4(3) 14_665 .
O5W Dy3 O4W 134.6(3) . .
O5W Dy3 O4W 134.5(3) 14_665 .
O4W Dy3 O4W 63.1(5) 14_665 .
O7W Dy4 O13W 116.0(12) . .
O7W Dy4 O4 65.5(6) . .
O13W Dy4 O4 140.6(11) . .
O7W Dy4 O11W 85.5(10) . .
O13W Dy4 O11W 77.5(13) . .
O4 Dy4 O11W 63.1(10) . .
O7W Dy4 O10W 137.4(10) . .
O13W Dy4 O10W 72.5(13) . .
O4 Dy4 O10W 135.6(10) . .
O11W Dy4 O10W 135.4(12) . .
O7W Dy4 O6W 148.7(7) . .
O13W Dy4 O6W 71.0(11) . .
O4 Dy4 O6W 89.6(6) . .
O11W Dy4 O6W 65.7(9) . .
O10W Dy4 O6W 73.6(9) . .
O7W Dy4 O9W 111.0(9) . .
O13W Dy4 O9W 132.0(13) . .
O4 Dy4 O9W 69.2(9) . .
O11W Dy4 O9W 115.9(12) . .
O10W Dy4 O9W 66.8(11) . .
O6W Dy4 O9W 74.1(9) . .
O7W Dy4 O8W 70.7(15) . .
O13W Dy4 O8W 80.9(18) . .
O4 Dy4 O8W 129.8(15) . .
O11W Dy4 O8W 136.4(16) . .
O10W Dy4 O8W 69.8(16) . .
O6W Dy4 O8W 139.1(15) . .
O9W Dy4 O8W 106.7(16) . .
O12W Na1 O14W 108.1(17) . .
O12W Na1 O9W 107.6(17) . .
O14W Na1 O9W 121.3(14) . .
O12W Na1 O10W 137.3(16) . .
O14W Na1 O10W 102.0(13) . .
O9W Na1 O10W 80.3(14) . .
O12W Na1 O4 81.3(14) . .
O14W Na1 O4 62.1(9) . .
O9W Na1 O4 79.4(12) . .
O10W Na1 O4 140.5(11) . .
O12W Na1 O8W 72.6(19) . .
O14W Na1 O8W 94.6(17) . .
O9W Na1 O8W 140.2(19) . .
O10W Na1 O8W 75.6(18) . .
O4 Na1 O8W 137.4(16) . .
O12W Na1 O6W 157.4(14) . .
O14W Na1 O6W 57.5(10) . .
O9W Na1 O6W 72.3(11) . .
O10W Na1 O6W 65.3(10) . .
O4 Na1 O6W 76.4(7) . .
O8W Na1 O6W 122.6(16) . .
O12W Na1 O13W 130.3(16) . .
O14W Na1 O13W 44.2(11) . .
O9W Na1 O13W 122.1(14) . .
O10W Na1 O13W 60.4(12) . .
O4 Na1 O13W 104.3(10) . .
O8W Na1 O13W 71.0(17) . .
O6W Na1 O13W 53.8(9) . .
O16 Cl1 O18 125.6(12) . .
O16 Cl1 O17 107.3(12) . .
O18 Cl1 O17 111.5(9) . .
O16 Cl1 O15 95.6(14) . .
O18 Cl1 O15 112.8(13) . .
O17 Cl1 O15 100.3(13) . .
O19 Cl2 O20' 105.3(15) . .
O19 Cl2 O21 117.7(12) . .
O19 Cl2 O22' 119.0(19) . .
O20' Cl2 O22' 119(2) . .
O19 Cl2 O22 106.2(17) . .
O21 Cl2 O22 96.9(17) . .
O19 Cl2 O20 120.6(11) . .
O21 Cl2 O20 106.6(13) . .
O22 Cl2 O20 105.3(18) . .
O19 Cl2 O21' 117.0(11) . .
O20' Cl2 O21' 99.8(16) . .
O22' Cl2 O21' 95.3(18) . .
C2 O1 Dy1 122.1(10) . .
C4 O3 Dy1 127.6(10) . .
C4 O4 Dy4 173.3(18) . .
C4 O4 Na1 162.2(17) . .
C8 O6 Dy2 141.6(8) . .
C8 O5 Dy1 126.9(8) . .
C10 O7 Dy1 122.8(7) . .
C10 O7 H7C 118.6 . .
Dy1 O7 H7C 118.6 . .
C12 O9 Dy3 140.3(8) . .
C12 O8 Dy2 128.8(8) . .
C14 O10 Dy2 129.7(7) . .
C14 O11 Dy3 148.8(8) . 10_655
C18 O12 Dy2 117.9(9) . .
C18 O12 Dy1 88.8(8) . 20_454
Dy2 O12 Dy1 147.6(4) . 20_454
C18 O13 Dy1 100.1(8) . 20_454
C20 O14 Dy2 120.1(9) . .
C20 O14 H14A 119.9 . .
Dy2 O14 H14A 119.9 . .
C5 N1 C3 108.1(14) . .
C5 N1 C1 113.0(13) . .
C3 N1 C1 107.2(12) . .
C5 N1 Dy1 108.6(10) . .
C3 N1 Dy1 109.8(10) . .
C1 N1 Dy1 110.0(9) . .
C15 N4 C11 109.7(10) . .
C15 N4 C13 106.4(9) . .
C11 N4 C13 111.4(9) . .
C15 N4 Dy2 112.4(8) . .
C11 N4 Dy2 108.2(7) . .
C13 N4 Dy2 108.8(7) . .
C17 N3 C16 115.3(11) . .
C17 N3 C19 111.3(11) . .
C16 N3 C19 106.0(10) . .
C17 N3 Dy2 111.0(8) . .
C16 N3 Dy2 107.4(7) . .
C19 N3 Dy2 105.3(8) . .
C9 N2 C6 111.1(11) . .
C9 N2 C7 113.5(11) . .
C6 N2 C7 109.1(11) . .
C9 N2 Dy1 110.5(8) . .
C6 N2 Dy1 106.0(9) . .
C7 N2 Dy1 106.2(8) . .
N1 C3 C4 121.4(15) . .
N1 C3 H3A 107.0 . .
C4 C3 H3A 107.0 . .
N1 C3 H3B 107.0 . .
C4 C3 H3B 107.0 . .
H3A C3 H3B 106.7 . .
O4 C4 O3 113.7(16) . .
O4 C4 C3 136(2) . .
O3 C4 C3 109.6(16) . .
C2 C1 N1 107.2(13) . .
C2 C1 H1A 110.3 . .
N1 C1 H1A 110.3 . .
C2 C1 H1B 110.3 . .
N1 C1 H1B 110.3 . .
H1A C1 H1B 108.5 . .
O2 C2 O1 119.8(17) . .
O2 C2 C1 118.1(18) . .
O1 C2 C1 121.3(15) . .
N1 C5 C6 112.5(14) . .
N1 C5 H5A 109.1 . .
C6 C5 H5A 109.1 . .
N1 C5 H5B 109.1 . .
C6 C5 H5B 109.1 . .
H5A C5 H5B 107.8 . .
N2 C6 C5 119.8(16) . .
N2 C6 H6A 107.4 . .
C5 C6 H6A 107.4 . .
N2 C6 H6B 107.4 . .
C5 C6 H6B 107.4 . .
H6A C6 H6B 106.9 . .
N2 C7 C8 115.9(11) . .
N2 C7 H7A 108.3 . .
C8 C7 H7A 108.3 . .
N2 C7 H7B 108.3 . .
C8 C7 H7B 108.3 . .
H7A C7 H7B 107.4 . .
O6 C8 O5 125.6(12) . .
O6 C8 C7 120.3(11) . .
O5 C8 C7 114.0(12) . .
N2 C9 C10 108.8(11) . .
N2 C9 H9A 109.9 . .
C10 C9 H9A 109.9 . .
N2 C9 H9B 109.9 . .
C10 C9 H9B 109.9 . .
H9A C9 H9B 108.3 . .
O7 C10 C9 107.8(10) . .
O7 C10 H10A 110.2 . .
C9 C10 H10A 110.2 . .
O7 C10 H10B 110.2 . .
C9 C10 H10B 110.2 . .
H10A C10 H10B 108.5 . .
N4 C11 C12 114.2(10) . .
N4 C11 H11A 108.7 . .
C12 C11 H11A 108.7 . .
N4 C11 H11B 108.7 . .
C12 C11 H11B 108.7 . .
H11A C11 H11B 107.6 . .
O9 C12 O8 128.9(12) . .
O9 C12 C11 115.4(11) . .
O8 C12 C11 115.6(12) . .
N4 C13 C14 108.7(9) . .
N4 C13 H13A 109.9 . .
C14 C13 H13A 109.9 . .
N4 C13 H13B 109.9 . .
C14 C13 H13B 109.9 . .
H13A C13 H13B 108.3 . .
O11 C14 O10 127.0(11) . .
O11 C14 C13 116.8(10) . .
O10 C14 C13 116.2(10) . .
N4 C15 C16 110.5(10) . .
N4 C15 H15A 109.5 . .
C16 C15 H15A 109.5 . .
N4 C15 H15B 109.5 . .
C16 C15 H15B 109.5 . .
H15A C15 H15B 108.1 . .
N3 C16 C15 113.4(10) . .
N3 C16 H16A 108.9 . .
C15 C16 H16A 108.9 . .
N3 C16 H16B 108.9 . .
C15 C16 H16B 108.9 . .
H16A C16 H16B 107.7 . .
N3 C17 C18 114.4(12) . .
N3 C17 H17A 108.7 . .
C18 C17 H17A 108.7 . .
N3 C17 H17B 108.7 . .
C18 C17 H17B 108.7 . .
H17A C17 H17B 107.6 . .
O12 C18 O13 120.0(13) . .
O12 C18 C17 126.6(12) . .
O13 C18 C17 113.3(12) . .
O12 C18 Dy1 66.5(7) . 20_454
O13 C18 Dy1 53.7(7) . 20_454
C17 C18 Dy1 166.8(10) . 20_454
N3 C19 C20 106.7(13) . .
N3 C19 H19A 110.4 . .
C20 C19 H19A 110.4 . .
N3 C19 H19B 110.4 . .
C20 C19 H19B 110.4 . .
H19A C19 H19B 108.6 . .
O14 C20 C19 107.4(14) . .
O14 C20 H20A 110.2 . .
C19 C20 H20A 110.2 . .
O14 C20 H20B 110.2 . .
C19 C20 H20B 110.2 . .
H20A C20 H20B 108.5 . .

loop_
_geom_bond_atom_site_label_1
_geom_bond_atom_site_label_2
_geom_bond_distance
_geom_bond_site_symmetry_2
Dy1 O1 2.284(10) .
Dy1 O3 2.338(11) .
Dy1 O7 2.359(8) .
Dy1 O5 2.394(10) .
Dy1 O13 2.423(10) 17
Dy1 O1W 2.435(11) .
Dy1 N1 2.625(14) .
Dy1 N2 2.643(11) .
Dy1 O12 2.716(10) 17
Dy1 C18 2.961(13) 17
Dy2 O10 2.327(9) .
Dy2 O6 2.357(8) .
Dy2 O8 2.394(9) .
Dy2 O2W 2.418(10) .
Dy2 O14 2.439(10) .
Dy2 O12 2.456(10) .
Dy2 O3W 2.485(9) .
Dy2 N3 2.659(11) .
Dy2 N4 2.680(10) .
Dy3 O11 2.274(9) 17
Dy3 O11 2.274(9) 7_564
Dy3 O9 2.294(8) .
Dy3 O9 2.294(8) 14_665
Dy3 O5W 2.409(9) .
Dy3 O5W 2.409(9) 14_665
Dy3 O4W 2.460(10) 14_665
Dy3 O4W 2.460(10) .
Dy4 O7W 2.03(2) .
Dy4 O13W 2.18(4) .
Dy4 O4 2.250(18) .
Dy4 O11W 2.30(3) .
Dy4 O10W 2.33(3) .
Dy4 O6W 2.388(17) .
Dy4 O9W 2.58(3) .
Dy4 O8W 2.70(6) .
Na1 O12W 1.90(4) .
Na1 O14W 1.93(3) .
Na1 O9W 2.00(4) .
Na1 O10W 2.20(3) .
Na1 O4 2.31(2) .
Na1 O8W 2.51(7) .
Na1 O6W 2.92(2) .
Na1 O13W 2.96(4) .
Cl1 O16 1.34(2) .
Cl1 O18 1.383(13) .
Cl1 O17 1.406(15) .
Cl1 O15 1.47(3) .
Cl2 O19 1.315(15) .
Cl2 O20' 1.33(3) .
Cl2 O21 1.35(2) .
Cl2 O22' 1.40(3) .
Cl2 O22 1.41(4) .
Cl2 O20 1.48(2) .
Cl2 O21' 1.60(2) .
O1 C2 1.37(2) .
O2 C2 1.15(2) .
O3 C4 1.46(2) .
O4 C4 1.18(2) .
O6 C8 1.225(15) .
O5 C8 1.259(15) .
O7 C10 1.469(15) .
O7 H7C 0.9500 .
O9 C12 1.203(15) .
O8 C12 1.213(15) .
O10 C14 1.265(14) .
O11 C14 1.220(14) .
O11 Dy3 2.274(9) 10_655
O12 C18 1.240(17) .
O12 Dy1 2.716(10) 20_454
O13 C18 1.331(15) .
O13 Dy1 2.423(10) 20_454
O14 C20 1.42(2) .
O14 H14A 0.9500 .
N1 C5 1.46(2) .
N1 C3 1.471(17) .
N1 C1 1.492(16) .
N4 C15 1.441(17) .
N4 C11 1.455(16) .
N4 C13 1.479(15) .
N3 C17 1.415(17) .
N3 C16 1.532(17) .
N3 C19 1.533(19) .
N2 C9 1.429(18) .
N2 C6 1.47(2) .
N2 C7 1.487(18) .
C3 C4 1.498(19) .
C3 H3A 0.9900 .
C3 H3B 0.9900 .
C1 C2 1.467(18) .
C1 H1A 0.9900 .
C1 H1B 0.9900 .
C5 C6 1.48(3) .
C5 H5A 0.9900 .
C5 H5B 0.9900 .
C6 H6A 0.9900 .
C6 H6B 0.9900 .
C7 C8 1.509(19) .
C7 H7A 0.9900 .
C7 H7B 0.9900 .
C9 C10 1.535(18) .
C9 H9A 0.9900 .
C9 H9B 0.9900 .
C10 H10A 0.9900 .
C10 H10B 0.9900 .
C11 C12 1.573(18) .
C11 H11A 0.9900 .
C11 H11B 0.9900 .
C13 C14 1.513(16) .
C13 H13A 0.9900 .
C13 H13B 0.9900 .
C15 C16 1.541(19) .
C15 H15A 0.9900 .
C15 H15B 0.9900 .
C16 H16A 0.9900 .
C16 H16B 0.9900 .
C17 C18 1.42(2) .
C17 H17A 0.9900 .
C17 H17B 0.9900 .
C18 Dy1 2.961(13) 20_454
C19 C20 1.54(2) .
C19 H19A 0.9900 .
C19 H19B 0.9900 .
C20 H20A 0.9900 .
C20 H20B 0.9900 .

loop_
_platon_squeeze_void_nr
_platon_squeeze_void_average_x
_platon_squeeze_void_average_y
_platon_squeeze_void_average_z
_platon_squeeze_void_volume
_platon_squeeze_void_count_electrons
_platon_squeeze_void_content
1 0.081 0.073 0.080 19345 3375 ' '
2 0.936 0.064 0.564 10 2 ' '
3 0.686 0.186 0.314 10 2 ' '
4 0.186 0.314 0.686 10 2 ' '
5 0.436 0.436 0.436 10 2 ' '
6 0.064 0.564 0.936 10 2 ' '
7 0.314 0.686 0.186 10 2 ' '
8 0.814 0.814 0.814 10 2 ' '
9 0.564 0.936 0.064 10 2 ' '
